data_2312986
loop_
_publ_author_name
'Peloquin, Andrew J.'
'McMillen, Colin D.'
'Pennington, William T.'

_publ_section_title
;
 Halogen and hydrogen bonding of 3,6-bis(pyridin-2-yl)-1,2,4,5-tetrazine
 and 3,6-bis(pyridin-4-yl)-1,2,4,5-tetrazine.
;
_journal_coeditor_code QF3073
_journal_issue 'Pt 7'
_journal_name_full 'Acta crystallographica. Section C, Structural chemistry'
_journal_page_first 351
_journal_page_last 357
_journal_paper_doi 10.1107/S2053229626005814
_journal_volume 82
_journal_year 2026
_chemical_formula_iupac 'C6 F4 I2, C12 H8 N6'
_chemical_formula_moiety 'C6 F4 I2, C12 H8 N6'
_chemical_formula_sum 'C18 H8 F4 I2 N6'
_chemical_formula_weight 638.107
_chemical_name_common
;
2-bptz:<i>p</i>-F~4~DIB
;
_chemical_name_systematic
;
3,6-Bis(pyyridin-2-yl)-1,2,4,5-tetrazine--1,4-diiodotetrafluorobenzene (1/1)
;
_space_group_crystal_system triclinic
_space_group_IT_number 2
_space_group_name_Hall '-P 1'
_space_group_name_H-M_alt 'P -1'
_audit_creation_method
;
Olex2 1.5
(compiled 2025.07.13 svn.rb7424aed for OlexSys, GUI svn.r7314)
;
_cell_angle_alpha 88.960(2)
_cell_angle_beta 80.628(2)
_cell_angle_gamma 84.926(3)
_cell_formula_units_Z 1
_cell_length_a 5.3939(4)
_cell_length_b 6.0543(4)
_cell_length_c 14.3805(11)
_cell_measurement_reflns_used 9905
_cell_measurement_temperature 100(2)
_cell_measurement_theta_max 26.47
_cell_measurement_theta_min 2.87
_cell_volume 461.53(6)
_computing_cell_refinement
;
SAINT (Bruker, 2017)
;
_computing_data_collection
;
APEX3 (Bruker, 2017)
;
_computing_data_reduction
;
SAINT (Bruker, 2017)
;
_computing_molecular_graphics
;
OLEX2 (Dolomanov <i>et al.</i>,  2009)
;
_computing_publication_material
;
OLEX2 (Dolomanov <i>et al.</i>,  2009)
;
_computing_structure_refinement
;
olex2.refine (Bourhis <i>et al.</i>,  2015)
;
_computing_structure_solution
;
SHELXT2018 (Sheldrick, 2015<i>a</i>)
;
_diffrn_ambient_temperature 99.99
_diffrn_measured_fraction_theta_full 0.9857
_diffrn_measured_fraction_theta_max 0.9864
_diffrn_measurement_device_type 'Bruker D8 VENTURE PHOTON 2'
_diffrn_measurement_method '\f and \w scans'
_diffrn_radiation_type 'Mo K\a'
_diffrn_radiation_wavelength 0.71073
_diffrn_reflns_av_R_equivalents 0.0321
_diffrn_reflns_av_unetI/netI 0.0234
_diffrn_reflns_limit_h_max 6
_diffrn_reflns_limit_h_min -6
_diffrn_reflns_limit_k_max 7
_diffrn_reflns_limit_k_min -7
_diffrn_reflns_limit_l_max 17
_diffrn_reflns_limit_l_min -18
_diffrn_reflns_number 10241
_diffrn_reflns_theta_full 25.2417
_diffrn_reflns_theta_max 26.47
_diffrn_reflns_theta_min 2.87
_exptl_absorpt_coefficient_mu 3.467
_exptl_absorpt_correction_T_max 0.7454
_exptl_absorpt_correction_T_min 0.5920
_exptl_absorpt_correction_type multi-scan
_exptl_absorpt_process_details
;
(SADABS; Bruker, 2017)
;
_exptl_crystal_colour red
_exptl_crystal_density_diffrn 2.296
_exptl_crystal_density_method 'not measured'
_exptl_crystal_description block
_exptl_crystal_F_000 299.413
_exptl_crystal_size_max 0.354
_exptl_crystal_size_mid 0.295
_exptl_crystal_size_min 0.156
_refine_diff_density_max 0.5170
_refine_diff_density_min -0.5735
_refine_ls_goodness_of_fit_ref 1.0289
_refine_ls_hydrogen_treatment constr
_refine_ls_matrix_type full
_refine_ls_number_constraints 8
_refine_ls_number_parameters 136
_refine_ls_number_reflns 1887
_refine_ls_number_restraints 0
_refine_ls_restrained_S_all 1.0289
_refine_ls_R_factor_all 0.0158
_refine_ls_R_factor_gt 0.0156
_refine_ls_shift/su_max -0.0001
_refine_ls_shift/su_mean 0.0000
_refine_ls_structure_factor_coef Fsqd
_refine_ls_weighting_details 'w=1/[\s^2^(Fo^2^)+(0.0000P)^2^+0.8409P] where P=(Fo^2^+2Fc^2^)/3'
_refine_ls_weighting_scheme calc
_refine_ls_wR_factor_gt 0.0370
_refine_ls_wR_factor_ref 0.0371
_reflns_number_gt 1873
_reflns_number_total 1887
_reflns_threshold_expression I>=2u(I)
_cod_data_source_file qf3073sup1.cif
_cod_data_source_block 3
_cod_database_code 2312986

loop_
_space_group_symop_id
_space_group_symop_operation_xyz
1 x,y,z
2 -x,-y,-z

loop_
_atom_site_type_symbol
_atom_site_label
_atom_site_fract_x
_atom_site_fract_y
_atom_site_fract_z
_atom_site_U_iso_or_equiv
_atom_site_adp_type
_atom_site_occupancy
I I1 0.56254(2) 0.33055(2) 0.689184(9) 0.01157(6) Uani 1.000000
F F1 0.9238(2) 0.9056(2) 0.42107(9) 0.0160(3) Uani 1.000000
F F2 0.5868(3) 0.7784(2) 0.56371(10) 0.0186(3) Uani 1.000000
C C7 0.9648(4) 0.7042(3) 0.45937(15) 0.0118(4) Uani 1.000000
C C8 0.7900(4) 0.6383(4) 0.53356(15) 0.0125(4) Uani 1.000000
C C9 0.8216(4) 0.4329(4) 0.57604(15) 0.0118(4) Uani 1.000000
N N1 0.2092(4) 0.6140(3) 0.98647(13) 0.0142(4) Uani 1.000000
N N2 0.2006(4) 0.4445(3) 0.93059(13) 0.0145(4) Uani 1.000000
N N3 0.1776(3) 0.0883(3) 0.81894(13) 0.0131(4) Uani 1.000000
C C1 -0.0088(4) 0.3352(4) 0.94593(15) 0.0116(4) Uani 1.000000
C C2 -0.0232(4) 0.1418(3) 0.88534(14) 0.0113(4) Uani 1.000000
C C3 -0.2365(4) 0.0241(4) 0.90006(15) 0.0143(4) Uani 1.000000
H H3 -0.3780(4) 0.0718(4) 0.94579(15) 0.0172(5) Uiso 1.000000
C C4 -0.2389(4) -0.1647(4) 0.84658(16) 0.0152(4) Uani 1.000000
H H4 -0.3803(4) -0.2504(4) 0.85600(16) 0.0183(5) Uiso 1.000000
C C5 -0.0311(4) -0.2249(4) 0.77950(16) 0.0147(4) Uani 1.000000
H H5 -0.0253(4) -0.3541(4) 0.74241(16) 0.0176(5) Uiso 1.000000
C C6 0.1693(4) -0.0920(4) 0.76749(15) 0.0143(4) Uani 1.000000
H H6 0.3091(4) -0.1317(4) 0.71977(15) 0.0172(5) Uiso 1.000000

loop_
_atom_site_aniso_label
_atom_site_aniso_U_11
_atom_site_aniso_U_22
_atom_site_aniso_U_33
_atom_site_aniso_U_12
_atom_site_aniso_U_13
_atom_site_aniso_U_23
I1 0.01139(8) 0.01306(8) 0.00969(8) -0.00357(5) 0.00118(5) 0.00086(5)
F1 0.0196(7) 0.0112(6) 0.0159(6) 0.0002(5) -0.0009(5) 0.0048(5)
F2 0.0161(7) 0.0170(7) 0.0189(7) 0.0045(5) 0.0051(5) 0.0017(5)
C7 0.0150(10) 0.0097(9) 0.0114(10) -0.0032(8) -0.0039(8) 0.0014(7)
C8 0.0100(9) 0.0149(10) 0.0121(10) -0.0003(8) -0.0007(8) -0.0022(8)
C9 0.0117(10) 0.0151(10) 0.0085(9) -0.0048(8) 0.0006(8) 0.0002(8)
N1 0.0125(9) 0.0155(9) 0.0136(9) -0.0020(7) 0.0013(7) -0.0008(7)
N2 0.0128(9) 0.0160(9) 0.0139(9) -0.0015(7) 0.0008(7) -0.0003(7)
N3 0.0106(9) 0.0149(9) 0.0132(9) -0.0022(7) 0.0003(7) 0.0007(7)
C1 0.0109(10) 0.0136(10) 0.0099(10) 0.0001(8) -0.0008(8) 0.0029(8)
C2 0.0111(10) 0.0133(10) 0.0090(9) 0.0002(8) -0.0011(8) 0.0024(8)
C3 0.0114(10) 0.0178(11) 0.0126(10) -0.0013(8) 0.0012(8) 0.0027(8)
C4 0.0127(10) 0.0171(11) 0.0167(11) -0.0045(8) -0.0036(8) 0.0042(8)
C5 0.0177(11) 0.0133(10) 0.0141(10) -0.0033(8) -0.0048(9) 0.0006(8)
C6 0.0128(10) 0.0168(10) 0.0121(10) -0.0006(8) 0.0013(8) 0.0004(8)

loop_
_atom_type_symbol
_atom_type_scat_Cromer_Mann_a1
_atom_type_scat_Cromer_Mann_a2
_atom_type_scat_Cromer_Mann_a3
_atom_type_scat_Cromer_Mann_a4
_atom_type_scat_Cromer_Mann_b1
_atom_type_scat_Cromer_Mann_b2
_atom_type_scat_Cromer_Mann_b3
_atom_type_scat_Cromer_Mann_b4
_atom_type_scat_Cromer_Mann_c
_atom_type_scat_dispersion_source
_atom_type_scat_dispersion_real
_atom_type_scat_dispersion_imag
_atom_type_scat_source
C 2.31000 1.02000 1.58860 0.86500 20.84390 10.20750 0.56870 51.65120 0.21560 'Brennan, Cowan, Rev. Sci. Instrum., 1992, 63, 850' 0.00313 0.00162 'International Tables Volume C Table 6.1.1.4 (pp. 500-502)'
F 3.53920 2.64120 1.51700 1.02430 10.28250 4.29440 0.26150 26.14760 0.27760 'Brennan, Cowan, Rev. Sci. Instrum., 1992, 63, 850' 0.01756 0.01033 'International Tables Volume C Table 6.1.1.4 (pp. 500-502)'
H 0.49300 0.32291 0.14019 0.04081 10.51090 26.12570 3.14236 57.79970 0.00304 'Brennan, Cowan, Rev. Sci. Instrum., 1992, 63, 850' 0.00000 0.00000 'International Tables Volume C Table 6.1.1.4 (pp. 500-502)'
I 20.14720 18.99490 7.51380 2.27350 4.34700 0.38140 27.76600 66.87760 4.07120 'Brennan, Cowan, Rev. Sci. Instrum., 1992, 63, 850' -0.43777 1.82087 'International Tables Volume C Table 6.1.1.4 (pp. 500-502)'
N 12.21260 3.13220 2.01250 1.16630 0.00570 9.89330 28.99750 0.58260 -11.52900 'Brennan, Cowan, Rev. Sci. Instrum., 1992, 63, 850' 0.00612 0.00332 'International Tables Volume C Table 6.1.1.4 (pp. 500-502)'

loop_
_geom_angle_atom_site_label_1
_geom_angle_atom_site_label_2
_geom_angle_atom_site_label_3
_geom_angle_site_symmetry_1
_geom_angle_site_symmetry_3
_geom_angle
_geom_angle_publ_flag
C8 C7 F1 . . 118.49(19) ?
C9 C7 F1 2_766 . 120.01(19) ?
C9 C7 C8 2_766 . 121.5(2) ?
C7 C8 F2 . . 118.36(19) ?
C9 C8 F2 . . 120.39(19) ?
C9 C8 C7 . . 121.2(2) ?
C7 C9 I1 2_766 . 120.71(16) ?
C8 C9 I1 . . 122.03(16) ?
C8 C9 C7 . 2_766 117.3(2) ?
C1 N1 N2 2_567 . 118.04(19) ?
C1 N2 N1 . . 117.10(19) ?
C6 N3 C2 . . 116.76(19) ?
N2 C1 N1 . 2_567 124.9(2) ?
C2 C1 N1 . 2_567 116.61(19) ?
C2 C1 N2 . . 118.53(19) ?
C1 C2 N3 . . 116.83(19) ?
C3 C2 N3 . . 123.3(2) ?
C3 C2 C1 . . 119.88(19) ?
H3 C3 C2 . . 120.60(13) ?
C4 C3 C2 . . 118.8(2) ?
C4 C3 H3 . . 120.60(13) ?
H4 C4 C3 . . 120.73(13) ?
C5 C4 C3 . . 118.5(2) ?
C5 C4 H4 . . 120.73(13) ?
H5 C5 C4 . . 120.77(13) ?
C6 C5 C4 . . 118.5(2) ?
C6 C5 H5 . . 120.77(13) ?
C5 C6 N3 . . 124.1(2) ?
H6 C6 N3 . . 117.96(12) ?
H6 C6 C5 . . 117.96(13) ?

loop_
_geom_bond_atom_site_label_1
_geom_bond_atom_site_label_2
_geom_bond_site_symmetry_2
_geom_bond_distance
_geom_bond_publ_flag
I1 C9 . 2.088(2) ?
F1 C7 . 1.344(2) ?
F2 C8 . 1.343(3) ?
C7 C8 . 1.382(3) ?
C7 C9 2_766 1.390(3) ?
C8 C9 . 1.384(3) ?
N1 N2 . 1.324(3) ?
N1 C1 2_567 1.348(3) ?
N2 C1 . 1.345(3) ?
N3 C2 . 1.342(3) ?
N3 C6 . 1.337(3) ?
C1 C2 . 1.487(3) ?
C2 C3 . 1.391(3) ?
C3 H3 . 0.9500 ?
C3 C4 . 1.391(3) ?
C4 H4 . 0.9500 ?
C4 C5 . 1.381(3) ?
C5 H5 . 0.9500 ?
C5 C6 . 1.391(3) ?
C6 H6 . 0.9500 ?

loop_
_geom_hbond_atom_site_label_D
_geom_hbond_atom_site_label_H
_geom_hbond_atom_site_label_A
_geom_hbond_site_symmetry_A
_geom_hbond_distance_DH
_geom_hbond_distance_HA
_geom_hbond_distance_DA
_geom_hbond_angle_DHA
C6 H6 F2 1_545 0.9500 2.526(3) 3.449(3) 163.90(6)

loop_
_geom_torsion_atom_site_label_1
_geom_torsion_atom_site_label_2
_geom_torsion_atom_site_label_3
_geom_torsion_atom_site_label_4
_geom_torsion_site_symmetry_1
_geom_torsion_site_symmetry_2
_geom_torsion_site_symmetry_3
_geom_torsion_site_symmetry_4
_geom_torsion
_geom_torsion_publ_flag
I1 C9 C7 F1 . . 2_766 2_766 0.33(18) ?
I1 C9 C7 C8 . . 2_766 2_766 -179.31(15) ?
I1 C9 C8 F2 . . . . -0.89(18) ?
I1 C9 C8 C7 . . . . 179.31(16) ?
F1 C7 C8 F2 . . . . 0.2(2) ?
F1 C7 C8 C9 . . . . -179.96(18) ?
F1 C7 C9 I1 . . 2_766 2_766 -0.3(2) ?
F1 C7 C9 C8 . . 2_766 2_766 179.98(19) ?
F2 C8 C7 C9 . . . 2_766 -179.42(18) ?
F2 C8 C9 C7 . . . 2_766 179.44(19) ?
C7 C8 C9 C7 . . . 2_766 -0.37(19) ?
C8 C7 C9 I1 . . 2_766 2_766 179.31(16) ?
C8 C7 C9 C8 . . 2_766 2_766 -0.37(19) ?
C8 C9 C7 F1 . . 2_766 2_766 -179.98(18) ?
C8 C9 C7 C8 . . 2_766 2_766 0.37(19) ?
C9 C7 C8 C9 2_766 . . . 0.4(2) ?
N1 N2 C1 N1 . . . 2_567 0.13(19) ?
N1 N2 C1 C2 . . . . -179.13(18) ?
N1 C1 C2 N3 2_567 . . . -178.92(19) ?
N1 C1 C2 C3 2_567 . . . 0.1(2) ?
N2 N1 C1 N2 . . 2_567 2_567 0.13(19) ?
N2 N1 C1 C2 . . 2_567 2_567 -179.14(18) ?
N2 C1 N1 N2 . . 2_567 2_567 -0.1(2) ?
N2 C1 C2 N3 . . . . 0.4(2) ?
N2 C1 C2 C3 . . . . 179.41(19) ?
N3 C2 C3 C4 . . . . 3.1(2) ?
N3 C6 C5 C4 . . . . 2.1(3) ?
C1 N1 N2 C1 2_567 . . . -0.12(18) ?
C1 C2 N3 C6 . . . . 176.91(19) ?
C1 C2 C3 C4 . . . . -175.86(19) ?
C2 N3 C6 C5 . . . . -0.6(2) ?
C2 C1 N1 N2 . . 2_567 2_567 179.14(18) ?
C2 C3 C4 C5 . . . . -1.4(2) ?
C3 C2 N3 C6 . . . . -2.1(3) ?
C3 C4 C5 C6 . . . . -1.0(3) ?

_cod_database_fobs_code 2312986
